data_1559114
loop_
_publ_author_name
'Yuntawattana, Nattawut'
'McGuire, Thomas M.'
'Durr, Christopher B.'
'Buchard, Antoine'
'Williams, Charlotte K.'

_publ_section_title
;
 Indium phosphasalen catalysts showing high isoselectivity and activity in
 racemic lactide and lactone ring opening polymerizations
;
_journal_issue 21
_journal_name_full 'Catalysis Science &amp; Technology'
_journal_page_first 7226
_journal_page_last 7239
_journal_paper_doi 10.1039/D0CY01484B
_journal_volume 10
_journal_year 2020
_chemical_formula_sum 'C50 H74 N2 O2 P2'
_chemical_formula_weight 797.05
_space_group_IT_number 2
_space_group_name_Hall '-P 1'
_space_group_name_H-M_alt 'P -1'
_symmetry_cell_setting triclinic
_symmetry_Int_Tables_number 2
_symmetry_space_group_name_Hall '-P 1'
_symmetry_space_group_name_H-M 'P -1'
_atom_sites_solution_hydrogens mixed
_audit_conform_dict_location ftp://ftp.iucr.org/pub/cif_core.dic
_audit_conform_dict_name cif_core.dic
_audit_conform_dict_version 2.4.3
_audit_creation_date 2017-09-20T11:20:00-00:00
_audit_creation_method 'WinGX routine CIF_UPDATE'
_audit_update_record
;
2020-07-23 deposited with the CCDC.	2020-08-26 downloaded from the CCDC.
;
_cell_angle_alpha 83.413(3)
_cell_angle_beta 78.850(3)
_cell_angle_gamma 78.526(3)
_cell_formula_units_Z 2
_cell_length_a 11.4385(4)
_cell_length_b 15.3688(5)
_cell_length_c 15.4343(5)
_cell_measurement_reflns_used 10395
_cell_measurement_temperature 150(2)
_cell_measurement_theta_max 76.18
_cell_measurement_theta_min 3.952
_cell_volume 2600.66(15)
_computing_cell_refinement 'CrysAlisPro 1.171.38.43b (Rigaku OD, 2015)'
_computing_data_collection 'CrysAlisPro 1.171.38.43b (Rigaku OD, 2015)'
_computing_data_reduction 'CrysAlisPro 1.171.38.43b (Rigaku OD, 2015)'
_computing_structure_refinement 'SHELXL-2016/6 (Sheldrick, 2016)'
_diffrn_ambient_environment N~2~
_diffrn_ambient_temperature 150(2)
_diffrn_detector 'CCD plate'
_diffrn_detector_area_resol_mean 10.5035
_diffrn_detector_type Atlas
_diffrn_measured_fraction_theta_full 0.999
_diffrn_measured_fraction_theta_max 0.987
_diffrn_measurement_device 'four-circle diffractometer'
_diffrn_measurement_device_type 'SuperNova, Dual, Cu at zero, Atlas'
_diffrn_measurement_method '\w scans'
_diffrn_orient_matrix_type 'CrysAlisPro convention (1999,Acta A55,543-557)'
_diffrn_orient_matrix_UB_11 0.0381155
_diffrn_orient_matrix_UB_12 -0.0831968
_diffrn_orient_matrix_UB_13 -0.0529564
_diffrn_orient_matrix_UB_21 0.1309151
_diffrn_orient_matrix_UB_22 -0.0091631
_diffrn_orient_matrix_UB_23 0.0159359
_diffrn_orient_matrix_UB_31 -0.0298804
_diffrn_orient_matrix_UB_32 -0.0593497
_diffrn_orient_matrix_UB_33 0.0857717
_diffrn_radiation_monochromator mirror
_diffrn_radiation_probe x-ray
_diffrn_radiation_type CuK\a
_diffrn_radiation_wavelength 1.54184
_diffrn_reflns_av_R_equivalents 0.0301
_diffrn_reflns_av_unetI/netI 0.0486
_diffrn_reflns_Laue_measured_fraction_full 0.999
_diffrn_reflns_Laue_measured_fraction_max 0.987
_diffrn_reflns_limit_h_max 14
_diffrn_reflns_limit_h_min -14
_diffrn_reflns_limit_k_max 17
_diffrn_reflns_limit_k_min -19
_diffrn_reflns_limit_l_max 19
_diffrn_reflns_limit_l_min -16
_diffrn_reflns_number 27304
_diffrn_reflns_point_group_measured_fraction_full 0.999
_diffrn_reflns_point_group_measured_fraction_max 0.987
_diffrn_reflns_theta_full 67.684
_diffrn_reflns_theta_max 76.386
_diffrn_reflns_theta_min 3.985
_diffrn_source 'micro-focus sealed X-ray tube'
_diffrn_source_type 'SuperNova (Cu) X-ray Source'
_exptl_absorpt_coefficient_mu 1.02
_exptl_absorpt_correction_T_max 1
_exptl_absorpt_correction_T_min 0.95106
_exptl_absorpt_correction_type multi-scan
_exptl_absorpt_process_details
;
        CrysAlisPro 1.171.38.43b (Rigaku Oxford Diffraction, 2015)
        Empirical absorption correction using spherical harmonics,
 implemented in SCALE3 ABSPACK scaling algorithm.
;
_exptl_crystal_colour color
_exptl_crystal_density_diffrn 1.018
_exptl_crystal_description plate
_exptl_crystal_F_000 868
_exptl_crystal_size_max 0.25
_exptl_crystal_size_mid 0.25
_exptl_crystal_size_min 0.08
_platon_squeeze_details
;
TITL shelxt_a.res in P-1
CELL   11.4385   15.3688   15.4343     83.41     78.85     78.53
SPGR P-1
# Solvent Accessible Volume =       545
# Electrons Found in S.A.V. =        27
# Note: Atoms in Void as Cxxx and Qxxx all others
C101 0.980 0.095 0.074 !       2.17 eA-3
C102 0.964 0.058 0.127 !       2.14 eA-3
C103 0.036 0.031 0.009 !       1.94 eA-3
C104 0.943 0.043 0.028 !       1.55 eA-3
C105 0.966 0.999 0.049 !       1.44 eA-3
Q106 0.269 0.319 0.106 !       1.28 eA-3
Q107 0.496 0.858 0.202 !       1.26 eA-3
Q108 0.059 0.613 0.075 !       1.22 eA-3
Q109 0.329 0.402 0.097 !       1.15 eA-3
Q110 0.137 0.345 0.156 !       1.10 eA-3
Q111 0.265 0.940 0.226 !       1.07 eA-3
Q112 0.936 0.107 0.341 !       1.06 eA-3
Q113 0.268 0.319-0.002 !       1.04 eA-3
Q114 0.074 0.689 0.061 !       1.03 eA-3
Q115 0.966 0.793 0.184 !       1.01 eA-3
Q116 0.831 0.674 0.026 !       1.01 eA-3
Q117 0.359 0.217 0.151 !       0.98 eA-3
Q118 0.392 0.907 0.044 !       0.98 eA-3
Q119 0.489 0.792 0.201 !       0.93 eA-3
Q120 0.388 0.968 0.081 !       0.90 eA-3
Q121 0.435 0.635 0.416 !       0.89 eA-3
Q122 0.499 0.393 0.330 !       0.87 eA-3
Q123 0.247 0.877 0.201 !       0.84 eA-3
Q124 0.863 0.667 0.474 !       0.83 eA-3
Q125 0.534 0.423 0.174 !       0.83 eA-3
Q126 0.595 0.857 0.471 !       0.82 eA-3
Q127 0.670 0.490 0.198 !       0.82 eA-3
Q128 0.268 0.400 0.111 !       0.81 eA-3
Q129 0.970 0.152 0.387 !       0.80 eA-3
Q130 0.690 0.261 0.149 !       0.79 eA-3
Q131 0.419 0.644 0.263 !       0.79 eA-3
Q132 0.522 0.562 0.376 !       0.78 eA-3
Q133 0.188 0.576 0.375 !       0.76 eA-3
Q134 0.547 0.659 0.229 !       0.75 eA-3
Q135 0.189 0.821 0.443 !       0.75 eA-3
Q136 0.766 0.451 0.224 !       0.74 eA-3
Q137 0.720 0.517 0.414 !       0.74 eA-3
Q138 0.553 0.778 0.016 !       0.74 eA-3
Q139 0.376 0.294 0.141 !       0.73 eA-3
Q140 0.437 0.827 0.466 !       0.72 eA-3
Q141 0.542 0.043 0.325 !       0.71 eA-3
Q142 0.719 0.047 0.501 !       0.71 eA-3
Q143 0.843 0.705 0.392 !       0.71 eA-3
Q144 0.644 0.683 0.365 !       0.70 eA-3
Q145 0.439 0.785 0.334 !       0.70 eA-3
Q146 0.363 0.298 0.504 !       0.69 eA-3
Q147 0.638 0.724 0.038 !       0.69 eA-3
Q148 0.832 0.239 0.286 !       0.68 eA-3
Q149 0.358 0.744 0.094 !       0.67 eA-3
Q150 0.348 0.221 0.376 !       0.67 eA-3
Q151 0.860 0.613 0.272 !       0.66 eA-3
Q152 0.231 0.281 0.383 !       0.66 eA-3
Q153 0.374 0.802 0.432 !       0.66 eA-3
Q154 0.842 0.995 0.481 !       0.66 eA-3
Q155 0.314 0.410 0.333 !       0.65 eA-3
Q156 0.906 0.753 0.442 !       0.64 eA-3
Q157 0.140 0.656 0.385 !       0.64 eA-3
Q158 0.447 0.029 0.343 !       0.64 eA-3
Q159 0.420 0.920 0.361 !       0.64 eA-3
Q160 0.645 0.937 0.134 !       0.64 eA-3
Q161 0.863 0.397 0.204 !       0.63 eA-3
Q162 0.781 0.029 0.415 !       0.63 eA-3
Q163 0.925 0.558 0.220 !       0.63 eA-3
Q164 0.202 0.549 0.278 !       0.63 eA-3
Q165 0.825 0.366 0.462 !       0.61 eA-3
Q166 0.078 0.324 0.012 !       0.61 eA-3
Q167 0.248 0.817 0.075 !       0.61 eA-3
Q168 0.687 0.073 0.162 !       0.61 eA-3
Q169 0.876 0.360 0.188 !       0.60 eA-3
Q170 0.722 0.873 0.461 !       0.60 eA-3
Q171 0.305 0.952 0.030 !       0.60 eA-3
Q172 0.893 0.168 0.503 !       0.60 eA-3
Q173 0.734 0.713 0.265 !       0.60 eA-3
Q174 0.182 0.926 0.174 !       0.59 eA-3
Q175 1.003 0.716 0.210 !       0.59 eA-3
Q176 0.059 0.733 0.222 !       0.58 eA-3
Q177 0.511 0.970 0.311 !       0.58 eA-3
Q178 0.951 0.639 0.177 !       0.57 eA-3
Q179 0.361 0.833 0.132 !       0.57 eA-3
Q180 0.083 0.898 0.441 !       0.57 eA-3
Q181 0.451 0.069 0.382 !       0.57 eA-3
Q182 0.237 0.193 0.404 !       0.57 eA-3
Q183 0.545 0.484 0.221 !       0.56 eA-3
Q184 0.922 0.787 0.239 !       0.55 eA-3
Q185 0.735 0.373 0.217 !       0.54 eA-3
Q186 0.713 0.310 0.310 !       0.54 eA-3
Q187 0.014 0.582 0.253 !       0.53 eA-3
Q188 0.704 0.797 0.246 !       0.53 eA-3
Q189 0.015 0.071 0.407 !       0.53 eA-3
Q190 0.842 0.667 0.126 !       0.52 eA-3
Q191 0.301 0.813 0.129 !       0.52 eA-3
Q192 0.658 0.840 0.382 !       0.52 eA-3
Q193 0.719 0.258 0.314 !       0.51 eA-3
Q194 0.283 0.177 0.162 !       0.51 eA-3
Q195 0.302 0.741 0.166 !       0.51 eA-3
Q196 0.347 0.891 0.164 !       0.51 eA-3
Q197 0.593 0.140 0.303 !       0.51 eA-3
Q198 0.734 0.334 0.064 !       0.50 eA-3

;
_refine_diff_density_max 0.732
_refine_diff_density_min -0.533
_refine_diff_density_rms 0.047
_refine_ls_extinction_method none
_refine_ls_goodness_of_fit_ref 1.027
_refine_ls_hydrogen_treatment mixed
_refine_ls_matrix_type full
_refine_ls_number_parameters 562
_refine_ls_number_reflns 10793
_refine_ls_number_restraints 30
_refine_ls_restrained_S_all 1.055
_refine_ls_R_factor_all 0.0548
_refine_ls_R_factor_gt 0.0451
_refine_ls_shift/su_max 0.001
_refine_ls_shift/su_mean 0
_refine_ls_structure_factor_coef Fsqd
_refine_ls_weighting_details 'w=1/[\s^2^(Fo^2^)+(0.0709P)^2^+0.6623P] where P=(Fo^2^+2Fc^2^)/3'
_refine_ls_weighting_scheme calc
_refine_ls_wR_factor_gt 0.1199
_refine_ls_wR_factor_ref 0.1289
_reflns_Friedel_coverage 0
_reflns_number_gt 9062
_reflns_number_total 10793
_reflns_threshold_expression 'I > 2\s(I)'
_cod_data_source_file d0cy01484b2.cif
_cod_data_source_block H2L
_cod_depositor_comments 'Adding full bibliography for 1559113--1559118.cif.'
_cod_original_cell_volume 2600.66(16)
_cod_database_code 1559114
_shelx_estimated_absorpt_t_min 0.785
_shelx_estimated_absorpt_t_max 0.923
_platon_squeeze_void_probe_radius 1.20

loop_
_symmetry_equiv_pos_as_xyz
'x, y, z'
'-x, -y, -z'

loop_
_atom_site_label
_atom_site_type_symbol
_atom_site_fract_x
_atom_site_fract_y
_atom_site_fract_z
_atom_site_U_iso_or_equiv
_atom_site_adp_type
_atom_site_occupancy
_atom_site_site_symmetry_order
_atom_site_calc_flag
_atom_site_refinement_flags_posn
_atom_site_refinement_flags_adp
_atom_site_refinement_flags_occupancy
_atom_site_disorder_assembly
_atom_site_disorder_group
C1 C 0.61848(13) 0.23300(9) 0.46783(9) 0.0253(3) Uani 1 1 d . . . . .
C2 C 0.73514(13) 0.21206(10) 0.40987(10) 0.0276(3) Uani 1 1 d . . . . .
C3 C 0.75303(14) 0.25802(11) 0.32746(10) 0.0312(3) Uani 1 1 d . . . . .
H3 H 0.828946 0.242449 0.289856 0.037 Uiso 1 1 calc R U . . .
C4 C 0.66648(15) 0.32639(10) 0.29530(10) 0.0310(3) Uani 1 1 d . . . . .
C5 C 0.55711(14) 0.34821(10) 0.35046(10) 0.0278(3) Uani 1 1 d . . . . .
H5 H 0.497825 0.395317 0.331486 0.033 Uiso 1 1 calc R U . . .
C6 C 0.53046(13) 0.30250(10) 0.43460(9) 0.0252(3) Uani 1 1 d . . . . .
C7 C 0.83341(14) 0.13775(11) 0.44052(11) 0.0335(3) Uani 1 1 d . . . . .
C8 C 0.78776(17) 0.04902(11) 0.45513(13) 0.0393(4) Uani 1 1 d . . . . .
H8A H 0.713346 0.054237 0.499529 0.059 Uiso 1 1 calc R U . . .
H8B H 0.849753 0.001959 0.475979 0.059 Uiso 1 1 calc R U . . .
H8C H 0.770996 0.034154 0.399215 0.059 Uiso 1 1 calc R U . . .
C9 C 0.86557(18) 0.15947(13) 0.52696(14) 0.0447(4) Uani 1 1 d . . . . .
H9A H 0.791736 0.170347 0.571554 0.067 Uiso 1 1 calc R U . . .
H9B H 0.902872 0.212746 0.515674 0.067 Uiso 1 1 calc R U . . .
H9C H 0.922582 0.109147 0.54869 0.067 Uiso 1 1 calc R U . . .
C10 C 0.95093(18) 0.12600(16) 0.37192(16) 0.0565(6) Uani 1 1 d . . . . .
H10A H 1.010659 0.077846 0.393906 0.085 Uiso 1 1 calc R U . . .
H10B H 0.983096 0.181534 0.362033 0.085 Uiso 1 1 calc R U . . .
H10C H 0.93406 0.111119 0.316051 0.085 Uiso 1 1 calc R U . . .
C11 C 0.69523(18) 0.37149(12) 0.20151(11) 0.0411(4) Uani 1 1 d D . . . .
C15 C 0.30669(13) 0.43629(10) 0.45843(10) 0.0268(3) Uani 1 1 d . . . . .
C16 C 0.28119(14) 0.45322(11) 0.37206(11) 0.0327(3) Uani 1 1 d . . . . .
H16 H 0.307322 0.408068 0.331754 0.039 Uiso 1 1 calc R U . . .
C17 C 0.21810(16) 0.53546(13) 0.34523(12) 0.0397(4) Uani 1 1 d . . . . .
H17 H 0.201885 0.546522 0.286481 0.048 Uiso 1 1 calc R U . . .
C18 C 0.17865(16) 0.60147(12) 0.40352(14) 0.0434(4) Uani 1 1 d . . . . .
H18 H 0.135118 0.657603 0.38488 0.052 Uiso 1 1 calc R U . . .
C19 C 0.20265(16) 0.58569(12) 0.48914(13) 0.0404(4) Uani 1 1 d . . . . .
H19 H 0.175936 0.63112 0.529117 0.048 Uiso 1 1 calc R U . . .
C20 C 0.26587(14) 0.50333(11) 0.51655(11) 0.0312(3) Uani 1 1 d . . . . .
H20 H 0.281373 0.492669 0.575486 0.037 Uiso 1 1 calc R U . . .
C21 C 0.28362(14) 0.24909(10) 0.50538(10) 0.0278(3) Uani 1 1 d . . . . .
C22 C 0.33485(16) 0.16045(11) 0.55282(11) 0.0346(3) Uani 1 1 d . . . . .
H22A H 0.283869 0.116574 0.551344 0.052 Uiso 1 1 calc R U . . .
H22B H 0.335837 0.169415 0.614507 0.052 Uiso 1 1 calc R U . . .
H22C H 0.417571 0.138748 0.522914 0.052 Uiso 1 1 calc R U . . .
C23 C 0.15729(15) 0.28676(13) 0.55568(12) 0.0381(4) Uani 1 1 d . . . . .
H23A H 0.12562 0.343913 0.525809 0.057 Uiso 1 1 calc R U . . .
H23B H 0.163084 0.295571 0.616486 0.057 Uiso 1 1 calc R U . . .
H23C H 0.10263 0.244816 0.556801 0.057 Uiso 1 1 calc R U . . .
C24 C 0.27484(17) 0.23481(12) 0.41026(11) 0.0371(4) Uani 1 1 d . . . . .
H24A H 0.356454 0.222537 0.374983 0.056 Uiso 1 1 calc R U . . .
H24B H 0.228236 0.288552 0.384144 0.056 Uiso 1 1 calc R U . . .
H24C H 0.234236 0.184229 0.410888 0.056 Uiso 1 1 calc R U . . .
C25 C 0.49168(13) 0.37670(10) 0.62712(10) 0.0273(3) Uani 1 1 d . . . . .
H25A H 0.469274 0.442254 0.628058 0.033 Uiso 1 1 calc R U . . .
H25B H 0.565219 0.36285 0.581649 0.033 Uiso 1 1 calc R U . . .
C26 C 0.51801(14) 0.33599(10) 0.71706(10) 0.0284(3) Uani 1 1 d . . . . .
H26A H 0.585411 0.360017 0.731579 0.034 Uiso 1 1 calc R U . . .
H26B H 0.445599 0.352296 0.762859 0.034 Uiso 1 1 calc R U . . .
C27 C 0.63974(14) 0.13654(12) 0.86049(10) 0.0343(3) Uani 1 1 d . . . . .
C28 C 0.61678(17) 0.06673(14) 0.93870(12) 0.0447(4) Uani 1 1 d . . . . .
H28A H 0.594721 0.015442 0.917634 0.067 Uiso 1 1 calc R U . . .
H28B H 0.550556 0.093085 0.983764 0.067 Uiso 1 1 calc R U . . .
H28C H 0.690449 0.047225 0.964502 0.067 Uiso 1 1 calc R U . . .
C29 C 0.74379(16) 0.09318(15) 0.79108(13) 0.0472(5) Uani 1 1 d . . . . .
H29A H 0.757712 0.135874 0.739587 0.071 Uiso 1 1 calc R U . . .
H29B H 0.722319 0.040395 0.772513 0.071 Uiso 1 1 calc R U . . .
H29C H 0.81767 0.075642 0.816884 0.071 Uiso 1 1 calc R U . . .
C30 C 0.67673(17) 0.21805(15) 0.88916(13) 0.0453(4) Uani 1 1 d . . . . .
H30A H 0.749031 0.198882 0.916628 0.068 Uiso 1 1 calc R U . . .
H30B H 0.610307 0.247866 0.931954 0.068 Uiso 1 1 calc R U . . .
H30C H 0.69449 0.259451 0.837212 0.068 Uiso 1 1 calc R U . . .
C31 C 0.47403(14) 0.07462(10) 0.76913(10) 0.0292(3) Uani 1 1 d . . . . .
C32 C 0.52897(18) 0.04226(11) 0.68775(11) 0.0387(4) Uani 1 1 d . . . . .
H32 H 0.584464 0.073043 0.648222 0.046 Uiso 1 1 calc R U . . .
C33 C 0.5022(2) -0.03532(12) 0.66464(13) 0.0497(5) Uani 1 1 d . . . . .
H33 H 0.538161 -0.056598 0.608417 0.06 Uiso 1 1 calc R U . . .
C34 C 0.4244(2) -0.08174(13) 0.72202(15) 0.0516(5) Uani 1 1 d . . . . .
H34 H 0.407668 -0.135216 0.705842 0.062 Uiso 1 1 calc R U . . .
C35 C 0.3704(2) -0.05025(14) 0.80353(15) 0.0511(5) Uani 1 1 d . . . . .
H35 H 0.317251 -0.082553 0.84355 0.061 Uiso 1 1 calc R U . . .
C36 C 0.39372(17) 0.02815(12) 0.82688(12) 0.0394(4) Uani 1 1 d . . . . .
H36 H 0.354999 0.050312 0.882236 0.047 Uiso 1 1 calc R U . . .
C37 C 0.27331(13) 0.25366(10) 0.83251(9) 0.0270(3) Uani 1 1 d . . . . .
C38 C 0.16157(14) 0.29021(12) 0.88814(10) 0.0336(3) Uani 1 1 d . . . . .
C39 C 0.16192(16) 0.29836(15) 0.97597(12) 0.0443(4) Uani 1 1 d . . . . .
H39 H 0.087887 0.323268 1.01138 0.053 Uiso 1 1 calc R U . . .
C40 C 0.26527(18) 0.27207(16) 1.01701(12) 0.0468(5) Uani 1 1 d . . . . .
C41 C 0.37144(15) 0.23625(13) 0.96540(10) 0.0372(4) Uani 1 1 d . . . . .
H41 H 0.442518 0.218166 0.990938 0.045 Uiso 1 1 calc R U . . .
C42 C 0.37728(13) 0.22568(11) 0.87507(9) 0.0287(3) Uani 1 1 d . . . . .
C43 C 0.04656(14) 0.31961(14) 0.84693(11) 0.0399(4) Uani 1 1 d . . . . .
C44 C 0.01970(17) 0.24080(16) 0.80615(13) 0.0480(5) Uani 1 1 d . . . . .
H44A H 0.0901 0.217329 0.762638 0.072 Uiso 1 1 calc R U . . .
H44B H -0.050814 0.260808 0.776828 0.072 Uiso 1 1 calc R U . . .
H44C H 0.002655 0.193928 0.852933 0.072 Uiso 1 1 calc R U . . .
C45 C -0.06505(18) 0.3520(2) 0.91604(15) 0.0615(6) Uani 1 1 d . . . . .
H45A H -0.136303 0.369713 0.887229 0.092 Uiso 1 1 calc R U . . .
H45B H -0.0516 0.403076 0.942913 0.092 Uiso 1 1 calc R U . . .
H45C H -0.078473 0.303732 0.962097 0.092 Uiso 1 1 calc R U . . .
C46 C 0.06491(18) 0.39676(14) 0.77601(14) 0.0465(4) Uani 1 1 d . . . . .
H46A H 0.140672 0.37983 0.73467 0.07 Uiso 1 1 calc R U . . .
H46B H 0.068829 0.449635 0.804538 0.07 Uiso 1 1 calc R U . . .
H46C H -0.003066 0.410031 0.743599 0.07 Uiso 1 1 calc R U . . .
C47 C 0.2559(2) 0.2846(2) 1.11558(14) 0.0735(8) Uani 1 1 d . . . . .
C48 C 0.2064(6) 0.3776(3) 1.1334(3) 0.160(3) Uani 1 1 d . . . . .
H48A H 0.1913 0.383037 1.197451 0.24 Uiso 1 1 calc R U . . .
H48B H 0.13014 0.396605 1.110806 0.24 Uiso 1 1 calc R U . . .
H48C H 0.264492 0.415273 1.103992 0.24 Uiso 1 1 calc R U . . .
C49 C 0.1661(4) 0.2279(4) 1.17196(19) 0.130(2) Uani 1 1 d . . . . .
H49A H 0.200339 0.164512 1.1674 0.195 Uiso 1 1 calc R U . . .
H49B H 0.089061 0.241832 1.150047 0.195 Uiso 1 1 calc R U . . .
H49C H 0.152233 0.241495 1.234018 0.195 Uiso 1 1 calc R U . . .
C50 C 0.3728(3) 0.2535(3) 1.14727(16) 0.0886(10) Uani 1 1 d . . . . .
H50A H 0.434796 0.284228 1.110838 0.133 Uiso 1 1 calc R U . . .
H50B H 0.397554 0.189134 1.142704 0.133 Uiso 1 1 calc R U . . .
H50C H 0.363248 0.26655 1.209185 0.133 Uiso 1 1 calc R U . . .
N1 N 0.39237(11) 0.34144(8) 0.60438(8) 0.0237(2) Uani 1 1 d . . . . .
N2 N 0.55061(11) 0.23889(9) 0.71756(8) 0.0264(2) Uani 1 1 d . . . . .
O1 O 0.59515(10) 0.19168(7) 0.54409(7) 0.0322(2) Uani 1 1 d . . . . .
O2 O 0.28219(9) 0.24444(7) 0.74983(7) 0.0280(2) Uani 1 1 d . . . . .
P1 P 0.38502(3) 0.32978(2) 0.50207(2) 0.02228(9) Uani 1 1 d . . . . .
P2 P 0.50655(3) 0.17376(2) 0.80448(2) 0.02472(9) Uani 1 1 d . . . . .
C12A C 0.7942(5) 0.4213(4) 0.1942(3) 0.0737(16) Uani 0.713(8) 1 d D . P A 1
H12A H 0.866301 0.380936 0.209486 0.11 Uiso 0.713(8) 1 calc R U P A 1
H12B H 0.769537 0.468801 0.234862 0.11 Uiso 0.713(8) 1 calc R U P A 1
H12C H 0.812655 0.447582 0.1333 0.11 Uiso 0.713(8) 1 calc R U P A 1
C13A C 0.7212(5) 0.3007(3) 0.1348(3) 0.0514(13) Uani 0.713(8) 1 d D . P A 1
H13A H 0.732864 0.329384 0.074445 0.077 Uiso 0.713(8) 1 calc R U P A 1
H13B H 0.652654 0.269307 0.143408 0.077 Uiso 0.713(8) 1 calc R U P A 1
H13C H 0.794698 0.258053 0.143742 0.077 Uiso 0.713(8) 1 calc R U P A 1
C14A C 0.5803(3) 0.43920(19) 0.17620(17) 0.0444(9) Uani 0.713(8) 1 d D . P A 1
H14A H 0.555981 0.485915 0.217706 0.067 Uiso 0.713(8) 1 calc R U P A 1
H14B H 0.513304 0.407194 0.179448 0.067 Uiso 0.713(8) 1 calc R U P A 1
H14C H 0.600607 0.466229 0.115845 0.067 Uiso 0.713(8) 1 calc R U P A 1
C12B C 0.8452(6) 0.3711(7) 0.1796(5) 0.046(2) Uani 0.287(8) 1 d D . P A 2
H12D H 0.864708 0.4095 0.125612 0.069 Uiso 0.287(8) 1 calc R U P A 2
H12E H 0.888963 0.3102 0.17116 0.069 Uiso 0.287(8) 1 calc R U P A 2
H12F H 0.869196 0.393396 0.229304 0.069 Uiso 0.287(8) 1 calc R U P A 2
C14B C 0.6449(10) 0.4670(6) 0.1980(6) 0.069(4) Uani 0.287(8) 1 d D . P A 2
H14D H 0.671957 0.494659 0.138957 0.104 Uiso 0.287(8) 1 calc R U P A 2
H14E H 0.672829 0.49461 0.242523 0.104 Uiso 0.287(8) 1 calc R U P A 2
H14F H 0.556195 0.475705 0.210077 0.104 Uiso 0.287(8) 1 calc R U P A 2
C13B C 0.6780(13) 0.3183(10) 0.1333(9) 0.068(5) Uani 0.287(8) 1 d D . P A 2
H13D H 0.591551 0.317497 0.138109 0.103 Uiso 0.287(8) 1 calc R U P A 2
H13E H 0.722105 0.257217 0.141679 0.103 Uiso 0.287(8) 1 calc R U P A 2
H13F H 0.709016 0.344583 0.074499 0.103 Uiso 0.287(8) 1 calc R U P A 2
H101 H 0.564(2) 0.2186(15) 0.6695(15) 0.037(5) Uiso 1 1 d . . . . .
H100 H 0.3562(19) 0.3101(14) 0.6454(14) 0.032(5) Uiso 1 1 d . . . . .

loop_
_atom_site_aniso_label
_atom_site_aniso_U_11
_atom_site_aniso_U_22
_atom_site_aniso_U_33
_atom_site_aniso_U_23
_atom_site_aniso_U_13
_atom_site_aniso_U_12
C1 0.0238(7) 0.0258(7) 0.0248(6) -0.0037(5) -0.0007(5) -0.0035(5)
C2 0.0223(7) 0.0282(7) 0.0306(7) -0.0058(6) -0.0004(5) -0.0032(5)
C3 0.0259(7) 0.0326(7) 0.0316(7) -0.0052(6) 0.0056(6) -0.0060(6)
C4 0.0365(8) 0.0295(7) 0.0244(7) -0.0022(6) 0.0026(6) -0.0073(6)
C5 0.0302(7) 0.0261(7) 0.0249(7) -0.0022(5) -0.0022(5) -0.0024(5)
C6 0.0238(6) 0.0270(7) 0.0225(6) -0.0031(5) -0.0002(5) -0.0023(5)
C7 0.0244(7) 0.0328(8) 0.0396(8) -0.0034(6) -0.0024(6) 0.0006(6)
C8 0.0375(9) 0.0295(8) 0.0478(9) -0.0059(7) -0.0065(7) 0.0019(6)
C9 0.0386(9) 0.0384(9) 0.0599(11) -0.0047(8) -0.0229(8) 0.0006(7)
C10 0.0276(9) 0.0592(12) 0.0665(13) 0.0052(10) 0.0066(9) 0.0100(8)
C11 0.0486(10) 0.0402(9) 0.0276(8) 0.0019(7) 0.0075(7) -0.0087(8)
C15 0.0210(6) 0.0286(7) 0.0293(7) -0.0012(5) -0.0042(5) -0.0018(5)
C16 0.0274(7) 0.0380(8) 0.0313(7) -0.0010(6) -0.0071(6) -0.0016(6)
C17 0.0302(8) 0.0476(10) 0.0389(9) 0.0067(7) -0.0119(7) -0.0015(7)
C18 0.0331(8) 0.0365(9) 0.0546(10) 0.0071(8) -0.0110(8) 0.0050(7)
C19 0.0355(9) 0.0310(8) 0.0501(10) -0.0048(7) -0.0048(7) 0.0030(6)
C20 0.0281(7) 0.0310(7) 0.0325(7) -0.0031(6) -0.0041(6) -0.0011(6)
C21 0.0270(7) 0.0315(7) 0.0271(7) -0.0059(5) -0.0045(5) -0.0083(6)
C22 0.0438(9) 0.0303(7) 0.0327(8) -0.0026(6) -0.0086(7) -0.0121(7)
C23 0.0252(7) 0.0487(10) 0.0418(9) -0.0093(7) -0.0006(6) -0.0120(7)
C24 0.0439(9) 0.0411(9) 0.0304(8) -0.0075(6) -0.0106(7) -0.0112(7)
C25 0.0266(7) 0.0295(7) 0.0275(7) -0.0005(5) -0.0055(5) -0.0091(5)
C26 0.0282(7) 0.0324(7) 0.0271(7) -0.0031(6) -0.0072(6) -0.0085(6)
C27 0.0246(7) 0.0485(9) 0.0284(7) 0.0053(7) -0.0082(6) -0.0045(6)
C28 0.0372(9) 0.0590(11) 0.0358(9) 0.0125(8) -0.0121(7) -0.0077(8)
C29 0.0259(8) 0.0672(12) 0.0401(9) 0.0047(8) -0.0056(7) 0.0060(8)
C30 0.0328(9) 0.0652(12) 0.0431(9) 0.0011(8) -0.0153(7) -0.0164(8)
C31 0.0293(7) 0.0307(7) 0.0264(7) 0.0004(6) -0.0055(6) -0.0037(6)
C32 0.0505(10) 0.0293(8) 0.0311(8) -0.0007(6) -0.0021(7) -0.0003(7)
C33 0.0772(14) 0.0323(9) 0.0365(9) -0.0060(7) -0.0135(9) 0.0026(9)
C34 0.0690(14) 0.0327(9) 0.0603(12) -0.0040(8) -0.0277(11) -0.0104(9)
C35 0.0530(11) 0.0453(10) 0.0590(12) 0.0001(9) -0.0089(9) -0.0217(9)
C36 0.0392(9) 0.0422(9) 0.0376(8) -0.0017(7) -0.0023(7) -0.0144(7)
C37 0.0227(7) 0.0353(7) 0.0230(6) -0.0046(5) -0.0002(5) -0.0080(6)
C38 0.0224(7) 0.0498(9) 0.0278(7) -0.0073(6) -0.0002(6) -0.0063(6)
C39 0.0289(8) 0.0716(13) 0.0292(8) -0.0158(8) 0.0021(6) -0.0019(8)
C40 0.0356(9) 0.0784(14) 0.0263(8) -0.0169(8) -0.0033(7) -0.0046(9)
C41 0.0294(8) 0.0579(10) 0.0249(7) -0.0073(7) -0.0058(6) -0.0063(7)
C42 0.0236(7) 0.0399(8) 0.0222(6) -0.0055(6) -0.0011(5) -0.0060(6)
C43 0.0206(7) 0.0636(11) 0.0338(8) -0.0089(8) -0.0011(6) -0.0045(7)
C44 0.0305(8) 0.0738(13) 0.0447(10) -0.0070(9) -0.0042(7) -0.0220(9)
C45 0.0246(9) 0.1058(19) 0.0476(11) -0.0168(12) 0.0004(8) 0.0032(10)
C46 0.0355(9) 0.0541(11) 0.0480(10) -0.0079(8) -0.0111(8) 0.0022(8)
C47 0.0490(12) 0.137(3) 0.0324(10) -0.0342(13) -0.0069(9) 0.0045(14)
C48 0.235(6) 0.147(4) 0.095(3) -0.088(3) -0.095(3) 0.080(4)
C49 0.106(3) 0.257(6) 0.0357(13) -0.010(2) 0.0060(15) -0.073(4)
C50 0.085(2) 0.149(3) 0.0324(10) -0.0260(14) -0.0205(12) -0.0030(19)
N1 0.0217(5) 0.0274(6) 0.0217(5) -0.0019(4) -0.0023(4) -0.0055(5)
N2 0.0235(6) 0.0320(6) 0.0224(6) -0.0011(5) -0.0023(5) -0.0042(5)
O1 0.0329(6) 0.0317(5) 0.0250(5) 0.0012(4) 0.0011(4) 0.0030(4)
O2 0.0233(5) 0.0395(6) 0.0217(5) -0.0041(4) -0.0020(4) -0.0080(4)
P1 0.02061(16) 0.02430(17) 0.02061(16) -0.00271(12) -0.00229(12) -0.00168(12)
P2 0.02009(17) 0.03238(19) 0.02066(16) -0.00090(13) -0.00234(12) -0.00421(13)
C12A 0.074(3) 0.094(4) 0.060(2) 0.027(2) -0.008(2) -0.054(3)
C13A 0.058(3) 0.0577(19) 0.0265(17) -0.0045(13) 0.0004(17) 0.012(2)
C14A 0.058(2) 0.0398(14) 0.0256(11) 0.0050(10) 0.0019(11) 0.0005(12)
C12B 0.041(4) 0.054(5) 0.038(3) 0.014(3) 0.002(3) -0.016(3)
C14B 0.067(7) 0.066(6) 0.041(4) 0.029(4) 0.019(4) 0.019(5)
C13B 0.082(10) 0.097(11) 0.042(5) 0.020(6) -0.030(7) -0.052(9)

loop_
_atom_type_symbol
_atom_type_description
_atom_type_scat_dispersion_real
_atom_type_scat_dispersion_imag
_atom_type_scat_source
C C 0.0181 0.0091 'International Tables Vol C Tables 4.2.6.8 and 6.1.1.4'
H H 0 0 'International Tables Vol C Tables 4.2.6.8 and 6.1.1.4'
N N 0.0311 0.018 'International Tables Vol C Tables 4.2.6.8 and 6.1.1.4'
O O 0.0492 0.0322 'International Tables Vol C Tables 4.2.6.8 and 6.1.1.4'
P P 0.2955 0.4335 'International Tables Vol C Tables 4.2.6.8 and 6.1.1.4'

loop_
_geom_angle_atom_site_label_1
_geom_angle_atom_site_label_2
_geom_angle_atom_site_label_3
_geom_angle
_geom_angle_site_symmetry_1
_geom_angle_site_symmetry_3
_geom_angle_publ_flag
O1 C1 C6 121.66(13) . . ?
O1 C1 C2 121.95(13) . . ?
C6 C1 C2 116.39(13) . . ?
C3 C2 C1 118.81(13) . . ?
C3 C2 C7 121.82(13) . . ?
C1 C2 C7 119.35(13) . . ?
C2 C3 C4 124.56(14) . . ?
C2 C3 H3 117.7 . . ?
C4 C3 H3 117.7 . . ?
C5 C4 C3 117.06(13) . . ?
C5 C4 C11 122.85(15) . . ?
C3 C4 C11 120.07(14) . . ?
C4 C5 C6 121.79(14) . . ?
C4 C5 H5 119.1 . . ?
C6 C5 H5 119.1 . . ?
C5 C6 C1 121.35(13) . . ?
C5 C6 P1 120.31(11) . . ?
C1 C6 P1 118.34(10) . . ?
C8 C7 C10 107.65(16) . . ?
C8 C7 C2 109.55(13) . . ?
C10 C7 C2 112.22(14) . . ?
C8 C7 C9 109.82(15) . . ?
C10 C7 C9 107.20(16) . . ?
C2 C7 C9 110.33(13) . . ?
C7 C8 H8A 109.5 . . ?
C7 C8 H8B 109.5 . . ?
H8A C8 H8B 109.5 . . ?
C7 C8 H8C 109.5 . . ?
H8A C8 H8C 109.5 . . ?
H8B C8 H8C 109.5 . . ?
C7 C9 H9A 109.5 . . ?
C7 C9 H9B 109.5 . . ?
H9A C9 H9B 109.5 . . ?
C7 C9 H9C 109.5 . . ?
H9A C9 H9C 109.5 . . ?
H9B C9 H9C 109.5 . . ?
C7 C10 H10A 109.5 . . ?
C7 C10 H10B 109.5 . . ?
H10A C10 H10B 109.5 . . ?
C7 C10 H10C 109.5 . . ?
H10A C10 H10C 109.5 . . ?
H10B C10 H10C 109.5 . . ?
C14B C11 C13B 119.1(6) . . ?
C12A C11 C13A 113.3(3) . . ?
C14B C11 C4 111.7(3) . . ?
C12A C11 C4 111.1(2) . . ?
C13B C11 C4 112.2(6) . . ?
C13A C11 C4 108.7(3) . . ?
C12A C11 C14A 107.9(3) . . ?
C13A C11 C14A 104.5(2) . . ?
C4 C11 C14A 111.14(16) . . ?
C14B C11 C12B 102.0(5) . . ?
C13B C11 C12B 103.1(6) . . ?
C4 C11 C12B 107.1(3) . . ?
C20 C15 C16 118.59(14) . . ?
C20 C15 P1 117.11(11) . . ?
C16 C15 P1 124.25(12) . . ?
C17 C16 C15 120.39(16) . . ?
C17 C16 H16 119.8 . . ?
C15 C16 H16 119.8 . . ?
C18 C17 C16 120.36(16) . . ?
C18 C17 H17 119.8 . . ?
C16 C17 H17 119.8 . . ?
C17 C18 C19 119.97(16) . . ?
C17 C18 H18 120 . . ?
C19 C18 H18 120 . . ?
C18 C19 C20 120.00(17) . . ?
C18 C19 H19 120 . . ?
C20 C19 H19 120 . . ?
C19 C20 C15 120.69(15) . . ?
C19 C20 H20 119.7 . . ?
C15 C20 H20 119.7 . . ?
C24 C21 C22 109.94(13) . . ?
C24 C21 C23 109.63(13) . . ?
C22 C21 C23 109.76(13) . . ?
C24 C21 P1 109.02(11) . . ?
C22 C21 P1 109.48(11) . . ?
C23 C21 P1 108.99(11) . . ?
C21 C22 H22A 109.5 . . ?
C21 C22 H22B 109.5 . . ?
H22A C22 H22B 109.5 . . ?
C21 C22 H22C 109.5 . . ?
H22A C22 H22C 109.5 . . ?
H22B C22 H22C 109.5 . . ?
C21 C23 H23A 109.5 . . ?
C21 C23 H23B 109.5 . . ?
H23A C23 H23B 109.5 . . ?
C21 C23 H23C 109.5 . . ?
H23A C23 H23C 109.5 . . ?
H23B C23 H23C 109.5 . . ?
C21 C24 H24A 109.5 . . ?
C21 C24 H24B 109.5 . . ?
H24A C24 H24B 109.5 . . ?
C21 C24 H24C 109.5 . . ?
H24A C24 H24C 109.5 . . ?
H24B C24 H24C 109.5 . . ?
N1 C25 C26 110.21(11) . . ?
N1 C25 H25A 109.6 . . ?
C26 C25 H25A 109.6 . . ?
N1 C25 H25B 109.6 . . ?
C26 C25 H25B 109.6 . . ?
H25A C25 H25B 108.1 . . ?
N2 C26 C25 110.68(12) . . ?
N2 C26 H26A 109.5 . . ?
C25 C26 H26A 109.5 . . ?
N2 C26 H26B 109.5 . . ?
C25 C26 H26B 109.5 . . ?
H26A C26 H26B 108.1 . . ?
C30 C27 C29 108.23(16) . . ?
C30 C27 C28 111.90(15) . . ?
C29 C27 C28 108.18(15) . . ?
C30 C27 P2 109.24(12) . . ?
C29 C27 P2 106.67(11) . . ?
C28 C27 P2 112.39(12) . . ?
C27 C28 H28A 109.5 . . ?
C27 C28 H28B 109.5 . . ?
H28A C28 H28B 109.5 . . ?
C27 C28 H28C 109.5 . . ?
H28A C28 H28C 109.5 . . ?
H28B C28 H28C 109.5 . . ?
C27 C29 H29A 109.5 . . ?
C27 C29 H29B 109.5 . . ?
H29A C29 H29B 109.5 . . ?
C27 C29 H29C 109.5 . . ?
H29A C29 H29C 109.5 . . ?
H29B C29 H29C 109.5 . . ?
C27 C30 H30A 109.5 . . ?
C27 C30 H30B 109.5 . . ?
H30A C30 H30B 109.5 . . ?
C27 C30 H30C 109.5 . . ?
H30A C30 H30C 109.5 . . ?
H30B C30 H30C 109.5 . . ?
C32 C31 C36 119.54(16) . . ?
C32 C31 P2 122.04(13) . . ?
C36 C31 P2 118.40(13) . . ?
C33 C32 C31 119.58(17) . . ?
C33 C32 H32 120.2 . . ?
C31 C32 H32 120.2 . . ?
C34 C33 C32 120.86(19) . . ?
C34 C33 H33 119.6 . . ?
C32 C33 H33 119.6 . . ?
C33 C34 C35 119.74(18) . . ?
C33 C34 H34 120.1 . . ?
C35 C34 H34 120.1 . . ?
C36 C35 C34 120.23(19) . . ?
C36 C35 H35 119.9 . . ?
C34 C35 H35 119.9 . . ?
C35 C36 C31 120.02(18) . . ?
C35 C36 H36 120 . . ?
C31 C36 H36 120 . . ?
O2 C37 C42 120.20(13) . . ?
O2 C37 C38 123.47(14) . . ?
C42 C37 C38 116.32(13) . . ?
C39 C38 C37 118.97(15) . . ?
C39 C38 C43 122.22(15) . . ?
C37 C38 C43 118.81(14) . . ?
C38 C39 C40 124.33(16) . . ?
C38 C39 H39 117.8 . . ?
C40 C39 H39 117.8 . . ?
C41 C40 C39 117.35(15) . . ?
C41 C40 C47 122.53(18) . . ?
C39 C40 C47 120.12(17) . . ?
C40 C41 C42 121.22(16) . . ?
C40 C41 H41 119.4 . . ?
C42 C41 H41 119.4 . . ?
C41 C42 C37 121.77(14) . . ?
C41 C42 P2 124.91(12) . . ?
C37 C42 P2 113.26(11) . . ?
C44 C43 C45 107.19(17) . . ?
C44 C43 C46 110.58(16) . . ?
C45 C43 C46 108.03(18) . . ?
C44 C43 C38 109.84(16) . . ?
C45 C43 C38 112.04(15) . . ?
C46 C43 C38 109.13(14) . . ?
C43 C44 H44A 109.5 . . ?
C43 C44 H44B 109.5 . . ?
H44A C44 H44B 109.5 . . ?
C43 C44 H44C 109.5 . . ?
H44A C44 H44C 109.5 . . ?
H44B C44 H44C 109.5 . . ?
C43 C45 H45A 109.5 . . ?
C43 C45 H45B 109.5 . . ?
H45A C45 H45B 109.5 . . ?
C43 C45 H45C 109.5 . . ?
H45A C45 H45C 109.5 . . ?
H45B C45 H45C 109.5 . . ?
C43 C46 H46A 109.5 . . ?
C43 C46 H46B 109.5 . . ?
H46A C46 H46B 109.5 . . ?
C43 C46 H46C 109.5 . . ?
H46A C46 H46C 109.5 . . ?
H46B C46 H46C 109.5 . . ?
C48 C47 C50 111.3(3) . . ?
C48 C47 C40 110.5(3) . . ?
C50 C47 C40 112.71(19) . . ?
C48 C47 C49 106.7(4) . . ?
C50 C47 C49 106.0(3) . . ?
C40 C47 C49 109.4(2) . . ?
C47 C48 H48A 109.5 . . ?
C47 C48 H48B 109.5 . . ?
H48A C48 H48B 109.5 . . ?
C47 C48 H48C 109.5 . . ?
H48A C48 H48C 109.5 . . ?
H48B C48 H48C 109.5 . . ?
C47 C49 H49A 109.5 . . ?
C47 C49 H49B 109.5 . . ?
H49A C49 H49B 109.5 . . ?
C47 C49 H49C 109.5 . . ?
H49A C49 H49C 109.5 . . ?
H49B C49 H49C 109.5 . . ?
C47 C50 H50A 109.5 . . ?
C47 C50 H50B 109.5 . . ?
H50A C50 H50B 109.5 . . ?
C47 C50 H50C 109.5 . . ?
H50A C50 H50C 109.5 . . ?
H50B C50 H50C 109.5 . . ?
C25 N1 P1 121.67(10) . . ?
C25 N1 H100 115.4(14) . . ?
P1 N1 H100 118.9(14) . . ?
C26 N2 P2 121.59(10) . . ?
C26 N2 H101 116.0(15) . . ?
P2 N2 H101 117.3(15) . . ?
N1 P1 C6 112.96(7) . . ?
N1 P1 C15 106.64(7) . . ?
C6 P1 C15 108.97(7) . . ?
N1 P1 C21 106.94(7) . . ?
C6 P1 C21 114.75(7) . . ?
C15 P1 C21 106.07(7) . . ?
N2 P2 C42 112.99(7) . . ?
N2 P2 C31 109.62(7) . . ?
C42 P2 C31 108.95(7) . . ?
N2 P2 C27 106.07(7) . . ?
C42 P2 C27 112.91(7) . . ?
C31 P2 C27 106.03(8) . . ?
C11 C12A H12A 109.5 . . ?
C11 C12A H12B 109.5 . . ?
H12A C12A H12B 109.5 . . ?
C11 C12A H12C 109.5 . . ?
H12A C12A H12C 109.5 . . ?
H12B C12A H12C 109.5 . . ?
C11 C13A H13A 109.5 . . ?
C11 C13A H13B 109.5 . . ?
H13A C13A H13B 109.5 . . ?
C11 C13A H13C 109.5 . . ?
H13A C13A H13C 109.5 . . ?
H13B C13A H13C 109.5 . . ?
C11 C14A H14A 109.5 . . ?
C11 C14A H14B 109.5 . . ?
H14A C14A H14B 109.5 . . ?
C11 C14A H14C 109.5 . . ?
H14A C14A H14C 109.5 . . ?
H14B C14A H14C 109.5 . . ?
C11 C12B H12D 109.5 . . ?
C11 C12B H12E 109.5 . . ?
H12D C12B H12E 109.5 . . ?
C11 C12B H12F 109.5 . . ?
H12D C12B H12F 109.5 . . ?
H12E C12B H12F 109.5 . . ?
C11 C14B H14D 109.5 . . ?
C11 C14B H14E 109.5 . . ?
H14D C14B H14E 109.5 . . ?
C11 C14B H14F 109.5 . . ?
H14D C14B H14F 109.5 . . ?
H14E C14B H14F 109.5 . . ?
C11 C13B H13D 109.5 . . ?
C11 C13B H13E 109.5 . . ?
H13D C13B H13E 109.5 . . ?
C11 C13B H13F 109.5 . . ?
H13D C13B H13F 109.5 . . ?
H13E C13B H13F 109.5 . . ?

loop_
_geom_bond_atom_site_label_1
_geom_bond_atom_site_label_2
_geom_bond_distance
_geom_bond_site_symmetry_2
_geom_bond_publ_flag
C1 O1 1.2784(18) . ?
C1 C6 1.437(2) . ?
C1 C2 1.4554(19) . ?
C2 C3 1.382(2) . ?
C2 C7 1.537(2) . ?
C3 C4 1.410(2) . ?
C3 H3 0.95 . ?
C4 C5 1.374(2) . ?
C4 C11 1.536(2) . ?
C5 C6 1.4128(19) . ?
C5 H5 0.95 . ?
C6 P1 1.7833(14) . ?
C7 C8 1.533(2) . ?
C7 C10 1.535(2) . ?
C7 C9 1.539(3) . ?
C8 H8A 0.98 . ?
C8 H8B 0.98 . ?
C8 H8C 0.98 . ?
C9 H9A 0.98 . ?
C9 H9B 0.98 . ?
C9 H9C 0.98 . ?
C10 H10A 0.98 . ?
C10 H10B 0.98 . ?
C10 H10C 0.98 . ?
C11 C14B 1.466(7) . ?
C11 C12A 1.468(4) . ?
C11 C13B 1.469(10) . ?
C11 C13A 1.531(4) . ?
C11 C14A 1.589(4) . ?
C11 C12B 1.682(7) . ?
C15 C20 1.394(2) . ?
C15 C16 1.404(2) . ?
C15 P1 1.8257(15) . ?
C16 C17 1.387(2) . ?
C16 H16 0.95 . ?
C17 C18 1.383(3) . ?
C17 H17 0.95 . ?
C18 C19 1.386(3) . ?
C18 H18 0.95 . ?
C19 C20 1.391(2) . ?
C19 H19 0.95 . ?
C20 H20 0.95 . ?
C21 C24 1.534(2) . ?
C21 C22 1.535(2) . ?
C21 C23 1.537(2) . ?
C21 P1 1.8494(15) . ?
C22 H22A 0.98 . ?
C22 H22B 0.98 . ?
C22 H22C 0.98 . ?
C23 H23A 0.98 . ?
C23 H23B 0.98 . ?
C23 H23C 0.98 . ?
C24 H24A 0.98 . ?
C24 H24B 0.98 . ?
C24 H24C 0.98 . ?
C25 N1 1.4662(18) . ?
C25 C26 1.516(2) . ?
C25 H25A 0.99 . ?
C25 H25B 0.99 . ?
C26 N2 1.464(2) . ?
C26 H26A 0.99 . ?
C26 H26B 0.99 . ?
C27 C30 1.535(3) . ?
C27 C29 1.537(2) . ?
C27 C28 1.539(2) . ?
C27 P2 1.8560(16) . ?
C28 H28A 0.98 . ?
C28 H28B 0.98 . ?
C28 H28C 0.98 . ?
C29 H29A 0.98 . ?
C29 H29B 0.98 . ?
C29 H29C 0.98 . ?
C30 H30A 0.98 . ?
C30 H30B 0.98 . ?
C30 H30C 0.98 . ?
C31 C32 1.391(2) . ?
C31 C36 1.395(2) . ?
C31 P2 1.8033(16) . ?
C32 C33 1.388(3) . ?
C32 H32 0.95 . ?
C33 C34 1.374(3) . ?
C33 H33 0.95 . ?
C34 C35 1.385(3) . ?
C34 H34 0.95 . ?
C35 C36 1.385(3) . ?
C35 H35 0.95 . ?
C36 H36 0.95 . ?
C37 O2 1.2824(18) . ?
C37 C42 1.437(2) . ?
C37 C38 1.445(2) . ?
C38 C39 1.376(2) . ?
C38 C43 1.536(2) . ?
C39 C40 1.415(3) . ?
C39 H39 0.95 . ?
C40 C41 1.369(3) . ?
C40 C47 1.536(2) . ?
C41 C42 1.409(2) . ?
C41 H41 0.95 . ?
C42 P2 1.7656(15) . ?
C43 C44 1.535(3) . ?
C43 C45 1.535(2) . ?
C43 C46 1.536(3) . ?
C44 H44A 0.98 . ?
C44 H44B 0.98 . ?
C44 H44C 0.98 . ?
C45 H45A 0.98 . ?
C45 H45B 0.98 . ?
C45 H45C 0.98 . ?
C46 H46A 0.98 . ?
C46 H46B 0.98 . ?
C46 H46C 0.98 . ?
C47 C48 1.465(5) . ?
C47 C50 1.484(4) . ?
C47 C49 1.552(5) . ?
C48 H48A 0.98 . ?
C48 H48B 0.98 . ?
C48 H48C 0.98 . ?
C49 H49A 0.98 . ?
C49 H49B 0.98 . ?
C49 H49C 0.98 . ?
C50 H50A 0.98 . ?
C50 H50B 0.98 . ?
C50 H50C 0.98 . ?
N1 P1 1.6295(12) . ?
N1 H100 0.84(2) . ?
N2 P2 1.6391(12) . ?
N2 H101 0.81(2) . ?
C12A H12A 0.98 . ?
C12A H12B 0.98 . ?
C12A H12C 0.98 . ?
C13A H13A 0.98 . ?
C13A H13B 0.98 . ?
C13A H13C 0.98 . ?
C14A H14A 0.98 . ?
C14A H14B 0.98 . ?
C14A H14C 0.98 . ?
C12B H12D 0.98 . ?
C12B H12E 0.98 . ?
C12B H12F 0.98 . ?
C14B H14D 0.98 . ?
C14B H14E 0.98 . ?
C14B H14F 0.98 . ?
C13B H13D 0.98 . ?
C13B H13E 0.98 . ?
C13B H13F 0.98 . ?

loop_
_platon_squeeze_void_nr
_platon_squeeze_void_average_x
_platon_squeeze_void_average_y
_platon_squeeze_void_average_z
_platon_squeeze_void_volume
_platon_squeeze_void_count_electrons
_platon_squeeze_void_content
1 0.000 0.000 0.000 294 27 ' '
2 0.016 0.374 0.349 40 -1 ' '
3 0.000 0.500 0.000 25 0 ' '
4 -0.016 0.626 0.651 40 -1 ' '
5 0.215 0.054 0.342 17 0 ' '
6 0.500 0.500 0.000 111 -3 ' '
7 0.784 0.946 0.658 16 0 ' '
